data_7038609
loop_
_publ_author_name
'Park, Jihyun'
'Lee, Young Hoon'
'Ryu, Ji Yeon'
'Lee, Junseong'
'Lee, Min Hyung'

_publ_section_title
;
 The substituent effect of 2-R-o-carborane on the photophysical properties
 of iridium(iii) cyclometalates.
;
_journal_issue 13
_journal_name_full 'Dalton transactions (Cambridge, England : 2003)'
_journal_page_first 5667
_journal_page_last 5675
_journal_paper_doi 10.1039/c6dt00065g
_journal_volume 45
_journal_year 2016
_chemical_formula_sum 'C44 H53 B20 Cl2 Ir N2 O2'
_chemical_formula_weight 1121.18
_space_group_crystal_system monoclinic
_space_group_IT_number 15
_space_group_name_Hall '-C 2yc'
_space_group_name_H-M_alt 'C 1 2/c 1'
_symmetry_space_group_name_Hall '-C 2yc'
_symmetry_space_group_name_H-M 'C 1 2/c 1'
_atom_sites_solution_hydrogens mixed
_audit_creation_method SHELXL-2014/7
_audit_update_record
;
2015-12-03 deposited with the CCDC.
2016-02-29 downloaded from the CCDC.
;
_cell_angle_alpha 90
_cell_angle_beta 104.8820(10)
_cell_angle_gamma 90
_cell_formula_units_Z 4
_cell_length_a 26.5068(5)
_cell_length_b 13.0602(3)
_cell_length_c 15.2624(3)
_cell_measurement_reflns_used 9938
_cell_measurement_temperature 100(2)
_cell_measurement_theta_max 34.69
_cell_measurement_theta_min 2.89
_cell_volume 5106.37(18)
_computing_cell_refinement 'Bruker SAINT'
_computing_data_collection 'Bruker APEX2'
_computing_data_reduction 'Bruker SAINT'
_computing_structure_refinement 'SHELXL-2014/7 (Sheldrick, 2014)'
_computing_structure_solution 'SHELXS-97 (Sheldrick, 2008)'
_diffrn_ambient_temperature 100(2)
_diffrn_measured_fraction_theta_full 0.996
_diffrn_measured_fraction_theta_max 0.975
_diffrn_measurement_device_type 'Bruker APEX-II CCD'
_diffrn_measurement_method '\f and \w scans'
_diffrn_radiation_monochromator graphite
_diffrn_radiation_source 'sealed tube'
_diffrn_radiation_type MoK\a
_diffrn_radiation_wavelength 0.71073
_diffrn_reflns_av_R_equivalents 0.0239
_diffrn_reflns_av_unetI/netI 0.0254
_diffrn_reflns_Laue_measured_fraction_full 0.996
_diffrn_reflns_Laue_measured_fraction_max 0.975
_diffrn_reflns_limit_h_max 36
_diffrn_reflns_limit_h_min -41
_diffrn_reflns_limit_k_max 20
_diffrn_reflns_limit_k_min -20
_diffrn_reflns_limit_l_max 24
_diffrn_reflns_limit_l_min -24
_diffrn_reflns_number 40992
_diffrn_reflns_point_group_measured_fraction_full 0.996
_diffrn_reflns_point_group_measured_fraction_max 0.975
_diffrn_reflns_theta_full 25.242
_diffrn_reflns_theta_max 34.777
_diffrn_reflns_theta_min 2.811
_exptl_absorpt_coefficient_mu 2.760
_exptl_crystal_colour yellow
_exptl_crystal_density_diffrn 1.458
_exptl_crystal_description blocky
_exptl_crystal_F_000 2232
_exptl_crystal_size_max 0.120
_exptl_crystal_size_mid 0.100
_exptl_crystal_size_min 0.080
_refine_diff_density_max 0.975
_refine_diff_density_min -0.699
_refine_diff_density_rms 0.087
_refine_ls_extinction_method none
_refine_ls_goodness_of_fit_ref 1.043
_refine_ls_hydrogen_treatment mixed
_refine_ls_matrix_type full
_refine_ls_number_parameters 346
_refine_ls_number_reflns 10784
_refine_ls_number_restraints 0
_refine_ls_restrained_S_all 1.043
_refine_ls_R_factor_all 0.0238
_refine_ls_R_factor_gt 0.0199
_refine_ls_shift/su_max 0.001
_refine_ls_shift/su_mean 0.000
_refine_ls_structure_factor_coef Fsqd
_refine_ls_weighting_details 'w=1/[\s^2^(Fo^2^)+(0.0300P)^2^+0.0499P] where P=(Fo^2^+2Fc^2^)/3'
_refine_ls_weighting_scheme calc
_refine_ls_wR_factor_gt 0.0475
_refine_ls_wR_factor_ref 0.0487
_reflns_Friedel_coverage 0.000
_reflns_number_gt 9927
_reflns_number_total 10784
_reflns_threshold_expression 'I > 2\s(I)'
_cod_data_source_file c6dt00065g2.cif
_cod_data_source_block 3e
_cod_depositor_comments 'Adding full bibliography for 7038607--7038611.cif.'
_cod_database_code 7038609
_shelx_shelxl_version_number 2014/7
_shelx_space_group_comment
;
The symmetry employed for this shelxl refinement is uniquely defined
by the following loop, which should always be used as a source of
symmetry information in preference to the above space-group names.
They are only intended as comments.
;
_shelx_estimated_absorpt_t_min 0.733
_shelx_estimated_absorpt_t_max 0.809

loop_
_space_group_symop_operation_xyz
'x, y, z'
'-x, y, -z+1/2'
'x+1/2, y+1/2, z'
'-x+1/2, y+1/2, -z+1/2'
'-x, -y, -z'
'x, -y, z-1/2'
'-x+1/2, -y+1/2, -z'
'x+1/2, -y+1/2, z-1/2'

loop_
_atom_site_label
_atom_site_type_symbol
_atom_site_fract_x
_atom_site_fract_y
_atom_site_fract_z
_atom_site_U_iso_or_equiv
_atom_site_adp_type
_atom_site_occupancy
_atom_site_site_symmetry_order
_atom_site_calc_flag
_atom_site_refinement_flags_posn
_atom_site_refinement_flags_adp
_atom_site_refinement_flags_occupancy
Ir1 Ir 0.0000 0.32336(2) 0.2500 0.01087(2) Uani 1 2 d S T P
O1 O 0.03502(4) 0.44007(7) 0.18728(6) 0.01925(18) Uani 1 1 d . . .
N1 N -0.05954(4) 0.31395(7) 0.13603(7) 0.01320(17) Uani 1 1 d . . .
C1 C -0.00210(5) 0.19417(9) 0.09651(8) 0.01274(19) Uani 1 1 d . . .
C2 C 0.02943(4) 0.21787(9) 0.18379(7) 0.01151(18) Uani 1 1 d . . .
C3 C 0.07840(5) 0.17033(8) 0.21101(8) 0.01252(19) Uani 1 1 d . . .
H3 H 0.0993 0.1821 0.2691 0.012(4) Uiso 1 1 d R . .
C4 C 0.09671(4) 0.10566(9) 0.15310(8) 0.01244(19) Uani 1 1 d . . .
C5 C 0.06484(5) 0.08383(10) 0.06681(8) 0.0159(2) Uani 1 1 d . . .
H5 H 0.0766 0.0401 0.0282 0.015(4) Uiso 1 1 d R . .
C6 C 0.01540(5) 0.12758(10) 0.03919(8) 0.0159(2) Uani 1 1 d . . .
H6 H -0.0060 0.1124 -0.0178 0.025(5) Uiso 1 1 d R . .
C7 C -0.05304(5) 0.24520(9) 0.07254(8) 0.01301(19) Uani 1 1 d . . .
C8 C -0.09319(5) 0.22723(10) -0.00440(8) 0.0178(2) Uani 1 1 d . . .
H8 H -0.0887 0.1798 -0.0473 0.020(5) Uiso 1 1 d R . .
C9 C -0.13990(5) 0.27994(11) -0.01777(9) 0.0217(2) Uani 1 1 d . . .
H9 H -0.1668 0.2684 -0.0694 0.025(5) Uiso 1 1 d R . .
C10 C -0.14586(6) 0.35005(12) 0.04733(10) 0.0222(2) Uani 1 1 d . . .
H10 H -0.1768 0.3866 0.0398 0.029(5) Uiso 1 1 d R . .
C11 C -0.10520(5) 0.36499(10) 0.12302(9) 0.0179(2) Uani 1 1 d . . .
H11 H -0.1093 0.4117 0.1667 0.015(4) Uiso 1 1 d R . .
C12 C 0.15193(4) 0.06692(9) 0.18325(8) 0.01304(19) Uani 1 1 d . . .
C13 C 0.19716(5) 0.12867(9) 0.13891(8) 0.0153(2) Uani 1 1 d . . .
C14 C 0.17575(5) 0.20865(10) 0.06810(9) 0.0169(2) Uani 1 1 d . . .
C15 C 0.17603(6) 0.18947(11) -0.02178(10) 0.0232(3) Uani 1 1 d . . .
H15 H 0.1916 0.1304 -0.0364 0.019(4) Uiso 1 1 d R . .
C16 C 0.15296(6) 0.25851(12) -0.08929(10) 0.0279(3) Uani 1 1 d . . .
H16 H 0.1533 0.2453 -0.1490 0.031(5) Uiso 1 1 d R . .
C17 C 0.12950(7) 0.34671(13) -0.06860(12) 0.0305(3) Uani 1 1 d . . .
H17 H 0.1137 0.3922 -0.1143 0.027(5) Uiso 1 1 d R . .
C18 C 0.12987(7) 0.36684(12) 0.02057(11) 0.0291(3) Uani 1 1 d . . .
H18 H 0.1145 0.4264 0.0349 0.048(6) Uiso 1 1 d R . .
C19 C 0.15281(6) 0.29832(11) 0.08887(10) 0.0222(2) Uani 1 1 d . . .
H19 H 0.1530 0.3124 0.1487 0.031(6) Uiso 1 1 d R . .
C20 C 0.05458(9) 0.60294(14) 0.14021(15) 0.0443(5) Uani 1 1 d . . .
H20A H 0.0918 0.5862 0.1541 0.066 Uiso 1 1 calc R U .
H20B H 0.0503 0.6749 0.1552 0.066 Uiso 1 1 calc R U .
H20C H 0.0387 0.5917 0.0755 0.066 Uiso 1 1 calc R U .
C21 C 0.02821(6) 0.53526(11) 0.19546(10) 0.0241(3) Uani 1 1 d . . .
C22 C 0.0000 0.58284(17) 0.2500 0.0302(5) Uani 1 2 d S T P
H22 H 0.0000 0.6556 0.2500 0.036 Uiso 1 2 calc R U P
B1 B 0.17878(6) 0.00407(11) 0.10664(10) 0.0162(2) Uani 1 1 d . . .
H1 H 0.1563 -0.0168 0.0379 0.023(4) Uiso 1 1 d R . .
B2 B 0.24493(6) 0.04433(12) 0.12979(11) 0.0199(3) Uani 1 1 d . . .
H2 H 0.2658 0.0485 0.0762 0.031(5) Uiso 1 1 d R . .
B3 B 0.25600(6) 0.13510(12) 0.21908(11) 0.0204(3) Uani 1 1 d . . .
H3A H 0.2841 0.1981 0.2238 0.031(5) Uiso 1 1 d R . .
B4 B 0.19658(6) 0.15115(11) 0.24996(10) 0.0165(2) Uani 1 1 d . . .
H4 H 0.1856 0.2254 0.2737 0.021(4) Uiso 1 1 d R . .
B5 B 0.16894(6) -0.05877(11) 0.20408(10) 0.0161(2) Uani 1 1 d . . .
H5A H 0.1406 -0.1215 0.1991 0.024(4) Uiso 1 1 d R . .
B6 B 0.22841(6) -0.07481(12) 0.17191(11) 0.0197(3) Uani 1 1 d . . .
H6A H 0.2389 -0.1482 0.1460 0.021(4) Uiso 1 1 d R . .
B7 B 0.27640(6) 0.00630(12) 0.24231(12) 0.0217(3) Uani 1 1 d . . .
H7 H 0.3179 -0.0150 0.2623 0.023(4) Uiso 1 1 d R . .
B8 B 0.24593(6) 0.07324(12) 0.31678(11) 0.0202(3) Uani 1 1 d . . .
H8A H 0.2677 0.0960 0.3855 0.028(5) Uiso 1 1 d R . .
B9 B 0.17975(5) 0.03279(11) 0.29311(9) 0.0163(2) Uani 1 1 d . . .
H9A H 0.1583 0.0300 0.3459 0.030(5) Uiso 1 1 d R . .
B10 B 0.22940(6) -0.05686(12) 0.28858(11) 0.0202(3) Uani 1 1 d . . .
H10A H 0.2406 -0.1187 0.3387 0.027(5) Uiso 1 1 d R . .
Cl1 Cl 0.04994(2) 0.11265(4) 0.81793(3) 0.03796(9) Uani 1 1 d . . .
C23 C 0.0000 0.03734(17) 0.7500 0.0309(4) Uani 1 2 d S T P
H23 H 0.0147 -0.0064 0.7114 0.048(6) Uiso 1 1 d R . .

loop_
_atom_site_aniso_label
_atom_site_aniso_U_11
_atom_site_aniso_U_22
_atom_site_aniso_U_33
_atom_site_aniso_U_23
_atom_site_aniso_U_13
_atom_site_aniso_U_12
Ir1 0.01038(3) 0.01040(3) 0.01174(3) 0.000 0.00267(2) 0.000
O1 0.0213(4) 0.0155(4) 0.0223(4) 0.0024(3) 0.0080(4) -0.0026(3)
N1 0.0130(4) 0.0128(4) 0.0135(4) 0.0032(3) 0.0028(4) 0.0011(3)
C1 0.0110(5) 0.0136(5) 0.0132(4) -0.0001(4) 0.0025(4) -0.0012(4)
C2 0.0108(4) 0.0114(5) 0.0124(4) 0.0003(4) 0.0031(4) -0.0009(4)
C3 0.0105(4) 0.0139(5) 0.0125(4) -0.0013(4) 0.0018(4) -0.0010(4)
C4 0.0096(4) 0.0129(5) 0.0145(4) -0.0016(4) 0.0024(4) -0.0010(4)
C5 0.0139(5) 0.0171(5) 0.0163(5) -0.0040(4) 0.0032(4) 0.0006(4)
C6 0.0142(5) 0.0189(6) 0.0132(4) -0.0043(4) 0.0006(4) -0.0005(4)
C7 0.0117(5) 0.0133(5) 0.0135(4) 0.0022(4) 0.0022(4) -0.0007(4)
C8 0.0147(5) 0.0192(6) 0.0170(5) 0.0000(4) -0.0006(4) 0.0000(4)
C9 0.0155(5) 0.0247(7) 0.0206(6) 0.0019(5) -0.0035(5) 0.0027(5)
C10 0.0158(6) 0.0238(6) 0.0246(6) 0.0033(5) 0.0009(5) 0.0059(5)
C11 0.0158(5) 0.0180(6) 0.0196(5) 0.0033(4) 0.0039(5) 0.0047(4)
C12 0.0106(5) 0.0125(5) 0.0160(4) -0.0015(4) 0.0034(4) -0.0011(4)
C13 0.0117(5) 0.0137(5) 0.0211(5) -0.0012(4) 0.0052(4) -0.0020(4)
C14 0.0142(5) 0.0156(5) 0.0213(5) 0.0008(4) 0.0052(5) -0.0037(4)
C15 0.0253(7) 0.0227(6) 0.0249(6) 0.0012(5) 0.0122(6) -0.0037(5)
C16 0.0307(8) 0.0294(7) 0.0248(6) 0.0047(5) 0.0092(6) -0.0081(6)
C17 0.0311(8) 0.0262(7) 0.0324(8) 0.0106(6) 0.0049(7) -0.0038(6)
C18 0.0324(8) 0.0183(7) 0.0350(8) 0.0051(6) 0.0055(7) 0.0036(6)
C19 0.0232(6) 0.0169(5) 0.0254(6) 0.0005(5) 0.0044(5) 0.0006(5)
C20 0.0609(13) 0.0218(8) 0.0616(12) 0.0110(8) 0.0367(11) -0.0045(8)
C21 0.0270(7) 0.0167(6) 0.0291(6) 0.0045(5) 0.0082(6) -0.0033(5)
C22 0.0363(12) 0.0162(9) 0.0413(12) 0.000 0.0157(10) 0.000
B1 0.0144(6) 0.0144(6) 0.0212(6) -0.0034(5) 0.0068(5) -0.0008(4)
B2 0.0132(6) 0.0192(7) 0.0287(7) -0.0020(5) 0.0079(5) 0.0003(5)
B3 0.0117(6) 0.0195(7) 0.0294(7) -0.0023(6) 0.0043(6) -0.0028(5)
B4 0.0119(6) 0.0165(6) 0.0198(6) -0.0034(5) 0.0016(5) -0.0031(4)
B5 0.0148(6) 0.0129(5) 0.0203(6) -0.0002(5) 0.0038(5) 0.0000(4)
B6 0.0147(6) 0.0174(6) 0.0273(7) -0.0018(5) 0.0060(6) 0.0017(5)
B7 0.0118(6) 0.0209(7) 0.0313(7) 0.0000(6) 0.0034(6) 0.0017(5)
B8 0.0124(6) 0.0201(7) 0.0250(6) -0.0013(5) -0.0007(5) -0.0012(5)
B9 0.0134(5) 0.0171(6) 0.0169(5) -0.0008(5) 0.0012(5) -0.0007(5)
B10 0.0147(6) 0.0181(6) 0.0261(7) 0.0015(5) 0.0023(6) 0.0024(5)
Cl1 0.02886(19) 0.0471(3) 0.03577(19) -0.00613(18) 0.00442(17) -0.00780(18)
C23 0.0252(10) 0.0162(9) 0.0476(13) 0.000 0.0027(10) 0.000

loop_
_atom_type_symbol
_atom_type_description
_atom_type_scat_dispersion_real
_atom_type_scat_dispersion_imag
_atom_type_scat_source
C C 0.0033 0.0016 'International Tables Vol C Tables 4.2.6.8 and 6.1.1.4'
H H 0.0000 0.0000 'International Tables Vol C Tables 4.2.6.8 and 6.1.1.4'
B B 0.0013 0.0007 'International Tables Vol C Tables 4.2.6.8 and 6.1.1.4'
Cl Cl 0.1484 0.1585 'International Tables Vol C Tables 4.2.6.8 and 6.1.1.4'
Ir Ir -1.4442 7.9887 'International Tables Vol C Tables 4.2.6.8 and 6.1.1.4'
N N 0.0061 0.0033 'International Tables Vol C Tables 4.2.6.8 and 6.1.1.4'
O O 0.0106 0.0060 'International Tables Vol C Tables 4.2.6.8 and 6.1.1.4'

loop_
_geom_angle_atom_site_label_1
_geom_angle_atom_site_label_2
_geom_angle_atom_site_label_3
_geom_angle
_geom_angle_site_symmetry_1
_geom_angle_site_symmetry_3
C2 Ir1 C2 91.99(6) . 2
C2 Ir1 N1 94.22(4) . 2
C2 Ir1 N1 80.93(4) 2 2
C2 Ir1 N1 80.93(4) . .
C2 Ir1 N1 94.22(4) 2 .
N1 Ir1 N1 173.06(5) 2 .
C2 Ir1 O1 89.67(4) . .
C2 Ir1 O1 176.15(4) 2 .
N1 Ir1 O1 95.49(4) 2 .
N1 Ir1 O1 89.48(4) . .
C2 Ir1 O1 176.15(4) . 2
C2 Ir1 O1 89.67(4) 2 2
N1 Ir1 O1 89.48(4) 2 2
N1 Ir1 O1 95.48(4) . 2
O1 Ir1 O1 88.88(5) . 2
C21 O1 Ir1 124.55(8) . .
C11 N1 C7 119.49(11) . .
C11 N1 Ir1 124.47(9) . .
C7 N1 Ir1 115.87(8) . .
C6 C1 C2 121.08(11) . .
C6 C1 C7 124.10(11) . .
C2 C1 C7 114.82(10) . .
C3 C2 C1 117.44(10) . .
C3 C2 Ir1 127.74(9) . .
C1 C2 Ir1 114.68(8) . .
C4 C3 C2 121.74(11) . .
C3 C4 C5 119.66(11) . .
C3 C4 C12 118.61(10) . .
C5 C4 C12 121.60(10) . .
C6 C5 C4 119.68(10) . .
C5 C6 C1 120.33(11) . .
N1 C7 C8 120.22(11) . .
N1 C7 C1 113.48(10) . .
C8 C7 C1 126.27(11) . .
C9 C8 C7 120.19(12) . .
C8 C9 C10 118.92(13) . .
C11 C10 C9 119.02(13) . .
N1 C11 C10 122.15(12) . .
C4 C12 B9 121.92(9) . .
C4 C12 B5 124.68(10) . .
B9 C12 B5 62.65(8) . .
C4 C12 C13 116.32(9) . .
B9 C12 C13 109.84(9) . .
B5 C12 C13 110.22(9) . .
C4 C12 B1 119.41(10) . .
B9 C12 B1 113.08(10) . .
B5 C12 B1 62.24(8) . .
C13 C12 B1 60.40(7) . .
C4 C12 B4 115.36(10) . .
B9 C12 B4 62.19(8) . .
B5 C12 B4 113.00(10) . .
C13 C12 B4 59.74(7) . .
B1 C12 B4 111.12(9) . .
C14 C13 B2 122.61(10) . .
C14 C13 B3 125.65(10) . .
B2 C13 B3 62.24(9) . .
C14 C13 C12 115.79(10) . .
B2 C13 C12 109.58(9) . .
B3 C13 C12 109.83(9) . .
C14 C13 B4 119.39(10) . .
B2 C13 B4 112.54(10) . .
B3 C13 B4 61.81(8) . .
C12 C13 B4 60.68(7) . .
C14 C13 B1 114.88(11) . .
B2 C13 B1 62.12(8) . .
B3 C13 B1 112.67(10) . .
C12 C13 B1 59.90(7) . .
B4 C13 B1 111.49(9) . .
C19 C14 C15 119.15(13) . .
C19 C14 C13 121.74(12) . .
C15 C14 C13 118.99(12) . .
C16 C15 C14 120.03(14) . .
C17 C16 C15 120.65(14) . .
C16 C17 C18 119.51(15) . .
C17 C18 C19 120.44(15) . .
C18 C19 C14 120.20(14) . .
O1 C21 C22 127.28(14) . .
O1 C21 C20 114.90(13) . .
C22 C21 C20 117.82(15) . .
C21 C22 C21 127.3(2) . 2
C12 B1 C13 59.70(7) . .
C12 B1 B6 105.83(10) . .
C13 B1 B6 105.86(10) . .
C12 B1 B5 58.48(7) . .
C13 B1 B5 106.68(9) . .
B6 B1 B5 60.37(8) . .
C12 B1 B2 106.40(10) . .
C13 B1 B2 58.31(8) . .
B6 B1 B2 60.38(9) . .
B5 B1 B2 108.65(11) . .
C13 B2 B3 59.12(8) . .
C13 B2 B7 105.96(10) . .
B3 B2 B7 60.00(9) . .
C13 B2 B1 59.57(7) . .
B3 B2 B1 108.11(9) . .
B7 B2 B1 107.70(10) . .
C13 B2 B6 106.11(9) . .
B3 B2 B6 108.32(11) . .
B7 B2 B6 60.31(9) . .
B1 B2 B6 59.45(8) . .
C13 B3 B4 59.22(8) . .
C13 B3 B2 58.64(8) . .
B4 B3 B2 107.52(10) . .
C13 B3 B7 105.66(10) . .
B4 B3 B7 107.79(10) . .
B2 B3 B7 60.10(9) . .
C13 B3 B8 105.71(10) . .
B4 B3 B8 59.59(8) . .
B2 B3 B8 108.08(11) . .
B7 B3 B8 60.31(9) . .
C13 B4 C12 59.58(7) . .
C13 B4 B8 106.15(10) . .
C12 B4 B8 105.43(10) . .
C13 B4 B3 58.97(8) . .
C12 B4 B3 106.71(10) . .
B8 B4 B3 60.40(9) . .
C13 B4 B9 106.38(10) . .
C12 B4 B9 58.03(7) . .
B8 B4 B9 60.25(8) . .
B3 B4 B9 108.69(11) . .
C12 B5 B1 59.28(7) . .
C12 B5 B9 58.63(8) . .
B1 B5 B9 107.45(10) . .
C12 B5 B6 105.77(9) . .
B1 B5 B6 59.50(8) . .
B9 B5 B6 108.05(10) . .
C12 B5 B10 105.46(10) . .
B1 B5 B10 107.57(10) . .
B9 B5 B10 59.89(8) . .
B6 B5 B10 60.35(8) . .
B1 B6 B5 60.14(8) . .
B1 B6 B2 60.18(8) . .
B5 B6 B2 108.31(10) . .
B1 B6 B7 107.82(10) . .
B5 B6 B7 107.97(10) . .
B2 B6 B7 59.73(9) . .
B1 B6 B10 107.69(10) . .
B5 B6 B10 59.86(8) . .
B2 B6 B10 107.62(11) . .
B7 B6 B10 59.85(9) . .
B3 B7 B2 59.90(9) . .
B3 B7 B8 59.87(9) . .
B2 B7 B8 107.58(10) . .
B3 B7 B10 108.03(10) . .
B2 B7 B10 108.04(11) . .
B8 B7 B10 59.86(8) . .
B3 B7 B6 107.97(11) . .
B2 B7 B6 59.96(9) . .
B8 B7 B6 107.75(10) . .
B10 B7 B6 60.15(9) . .
B4 B8 B3 60.01(8) . .
B4 B8 B9 60.44(8) . .
B3 B8 B9 108.54(11) . .
B4 B8 B10 108.15(11) . .
B3 B8 B10 108.18(11) . .
B9 B8 B10 59.90(8) . .
B4 B8 B7 107.74(11) . .
B3 B8 B7 59.82(9) . .
B9 B8 B7 108.03(11) . .
B10 B8 B7 60.09(9) . .
C12 B9 B10 105.73(9) . .
C12 B9 B5 58.73(7) . .
B10 B9 B5 60.14(8) . .
C12 B9 B8 106.06(9) . .
B10 B9 B8 60.10(8) . .
B5 B9 B8 108.19(10) . .
C12 B9 B4 59.78(8) . .
B10 B9 B4 107.41(10) . .
B5 B9 B4 107.92(9) . .
B8 B9 B4 59.31(8) . .
B9 B10 B8 60.00(8) . .
B9 B10 B5 59.96(8) . .
B8 B10 B5 107.96(10) . .
B9 B10 B7 108.08(10) . .
B8 B10 B7 60.05(9) . .
B5 B10 B7 108.05(11) . .
B9 B10 B6 107.66(10) . .
B8 B10 B6 107.79(11) . .
B5 B10 B6 59.79(8) . .
B7 B10 B6 60.00(9) . .
Cl1 C23 Cl1 111.95(12) 2_556 .

loop_
_geom_bond_atom_site_label_1
_geom_bond_atom_site_label_2
_geom_bond_distance
_geom_bond_site_symmetry_2
Ir1 C2 1.9832(11) .
Ir1 C2 1.9832(11) 2
Ir1 N1 2.0302(11) 2
Ir1 N1 2.0302(11) .
Ir1 O1 2.1349(9) .
Ir1 O1 2.1349(9) 2
O1 C21 1.2670(17) .
N1 C11 1.3509(16) .
N1 C7 1.3639(15) .
C1 C6 1.3948(16) .
C1 C2 1.4132(17) .
C1 C7 1.4654(17) .
C2 C3 1.4020(17) .
C3 C4 1.3966(15) .
C4 C5 1.3993(17) .
C4 C12 1.5046(16) .
C5 C6 1.3922(17) .
C7 C8 1.3873(17) .
C8 C9 1.3851(18) .
C9 C10 1.390(2) .
C10 C11 1.376(2) .
C12 B9 1.7085(18) .
C12 B5 1.7104(18) .
C12 C13 1.7213(16) .
C12 B1 1.7248(17) .
C12 B4 1.7404(19) .
C13 C14 1.5054(18) .
C13 B2 1.7107(19) .
C13 B3 1.719(2) .
C13 B4 1.7240(19) .
C13 B1 1.7335(18) .
C14 C19 1.3931(19) .
C14 C15 1.3964(19) .
C15 C16 1.387(2) .
C16 C17 1.384(3) .
C17 C18 1.384(2) .
C18 C19 1.390(2) .
C20 C21 1.511(2) .
C21 C22 1.3992(17) .
C22 C21 1.3993(17) 2
B1 B6 1.764(2) .
B1 B5 1.7754(19) .
B1 B2 1.777(2) .
B2 B3 1.773(2) .
B2 B7 1.776(2) .
B2 B6 1.781(2) .
B3 B4 1.769(2) .
B3 B7 1.775(2) .
B3 B8 1.775(2) .
B4 B8 1.761(2) .
B4 B9 1.781(2) .
B5 B9 1.777(2) .
B5 B6 1.7794(19) .
B5 B10 1.781(2) .
B6 B7 1.787(2) .
B6 B10 1.789(2) .
B7 B8 1.783(2) .
B7 B10 1.784(2) .
B8 B9 1.778(2) .
B8 B10 1.780(2) .
B9 B10 1.776(2) .
Cl1 C23 1.7578(13) .
C23 Cl1 1.7577(13) 2_556
